data_4119424
loop_
_publ_author_name
'Ying-Li Rao'
'Hazem Amarne'
'Leanne D. Chen'
'Matthew L. Brown'
'Nicholas J. Mosey'
'Suning Wang'

_publ_section_title
;
 Photo- and Thermal-Induced Multistructural Transformation of
 2-Phenylazolyl Chelate Boron Compounds
;
_journal_name_full 'Journal of the American Chemical Society'
_journal_page_first 3407
_journal_page_last 3410
_journal_paper_doi 10.1021/ja400917r
_journal_volume 135
_journal_year 2013
_chemical_formula_sum 'C31 H30 B N S'
_chemical_formula_weight 459.44
_chemical_name_systematic
; 
 ? 
;
_space_group_IT_number 9
_symmetry_cell_setting monoclinic
_symmetry_space_group_name_Hall 'C -2yc'
_symmetry_space_group_name_H-M 'C 1 c 1'
_atom_sites_solution_hydrogens geom
_atom_sites_solution_primary direct
_atom_sites_solution_secondary difmap
_audit_creation_method SHELXL-97
_cell_angle_alpha 90.00
_cell_angle_beta 127.814(19)
_cell_angle_gamma 90.00
_cell_formula_units_Z 4
_cell_length_a 13.898(5)
_cell_length_b 32.238(17)
_cell_length_c 8.756(4)
_cell_measurement_reflns_used 2444
_cell_measurement_temperature 180(2)
_cell_measurement_theta_max 20.50
_cell_measurement_theta_min 2.41
_cell_volume 3099(3)
_computing_cell_refinement 'Bruker SAINT'
_computing_data_collection 'Bruker APEX2'
_computing_data_reduction 'Bruker SAINT'
_computing_molecular_graphics 'Bruker SHELXTL'
_computing_publication_material 'Bruker SHELXTL'
_computing_structure_refinement 'SHELXL-97 (Sheldrick, 1997)'
_computing_structure_solution 'SHELXS-97 (Sheldrick, 1990)'
_diffrn_ambient_temperature 180(2)
_diffrn_measured_fraction_theta_full 0.974
_diffrn_measured_fraction_theta_max 0.974
_diffrn_measurement_device_type 'Bruker APEX-II CCD'
_diffrn_measurement_method '\f and \w scans'
_diffrn_radiation_monochromator graphite
_diffrn_radiation_source 'fine-focus sealed tube'
_diffrn_radiation_type MoK\a
_diffrn_radiation_wavelength 0.71073
_diffrn_reflns_av_R_equivalents 0.1016
_diffrn_reflns_av_sigmaI/netI 0.1442
_diffrn_reflns_limit_h_max 17
_diffrn_reflns_limit_h_min -17
_diffrn_reflns_limit_k_max 41
_diffrn_reflns_limit_k_min -41
_diffrn_reflns_limit_l_max 11
_diffrn_reflns_limit_l_min -11
_diffrn_reflns_number 16179
_diffrn_reflns_theta_full 27.23
_diffrn_reflns_theta_max 27.23
_diffrn_reflns_theta_min 1.96
_diffrn_standards_number 0
_exptl_absorpt_coefficient_mu 0.120
_exptl_absorpt_correction_T_max 0.9763
_exptl_absorpt_correction_T_min 0.9534
_exptl_absorpt_correction_type multi-scan
_exptl_crystal_colour colourless
_exptl_crystal_density_diffrn 0.985
_exptl_crystal_description block
_exptl_crystal_F_000 976
_exptl_crystal_size_max 0.40
_exptl_crystal_size_mid 0.20
_exptl_crystal_size_min 0.20
_platon_squeeze_details '4 disordered toluene molecules were removed from the lattice'
_refine_diff_density_max 0.269
_refine_diff_density_min -0.242
_refine_diff_density_rms 0.063
_refine_ls_abs_structure_details 'Flack H D (1983), Acta Cryst. A39, 876-881'
_refine_ls_abs_structure_Flack 0.02(11)
_refine_ls_extinction_coef 0.0120(10)
_refine_ls_extinction_expression Fc^*^=kFc[1+0.001xFc^2^\l^3^/sin(2\q)]^-1/4^
_refine_ls_extinction_method SHELXL
_refine_ls_goodness_of_fit_ref 0.927
_refine_ls_hydrogen_treatment mixed
_refine_ls_matrix_type full
_refine_ls_number_parameters 317
_refine_ls_number_reflns 6647
_refine_ls_number_restraints 2
_refine_ls_restrained_S_all 0.927
_refine_ls_R_factor_all 0.1171
_refine_ls_R_factor_gt 0.0710
_refine_ls_shift/su_max 0.000
_refine_ls_shift/su_mean 0.000
_refine_ls_structure_factor_coef Fsqd
_refine_ls_weighting_details 'calc w=1/[\s^2^(Fo^2^)+(0.0750P)^2^+0.0000P] where P=(Fo^2^+2Fc^2^)/3'
_refine_ls_weighting_scheme calc
_refine_ls_wR_factor_gt 0.1597
_refine_ls_wR_factor_ref 0.1777
_reflns_number_gt 3708
_reflns_number_total 6647
_reflns_threshold_expression >2sigma(I)
_cod_data_source_file ja400917r_si_001.cif
_cod_data_source_block yr40b
_cod_original_cell_volume 3099(2)
_cod_database_code 4119424

loop_
_symmetry_equiv_pos_as_xyz
'x, y, z'
'x, -y, z+1/2'
'x+1/2, y+1/2, z'
'x+1/2, -y+1/2, z+1/2'

loop_
_atom_site_label
_atom_site_type_symbol
_atom_site_fract_x
_atom_site_fract_y
_atom_site_fract_z
_atom_site_U_iso_or_equiv
_atom_site_adp_type
_atom_site_occupancy
_atom_site_symmetry_multiplicity
_atom_site_calc_flag
_atom_site_refinement_flags
N1 N 0.1658(3) 0.14212(12) 0.7393(4) 0.0381(9) Uani 1 1 d .
S1 S 0.32854(10) 0.10630(4) 1.07786(13) 0.0496(4) Uani 1 1 d .
B1 B 0.1613(4) 0.16525(17) 0.5990(6) 0.0340(11) Uani 1 1 d .
C1 C 0.2288(3) 0.20871(14) 0.6483(5) 0.0380(10) Uani 1 1 d .
H1A H 0.1995 0.2241 0.5290 0.046 Uiso 1 1 calc R
H1B H 0.2169 0.2260 0.7288 0.046 Uiso 1 1 calc R
C2 C 0.3594(3) 0.19628(14) 0.7577(5) 0.0357(10) Uani 1 1 d .
C3 C 0.4385(3) 0.19105(15) 0.9591(5) 0.0395(11) Uani 1 1 d .
C4 C 0.5567(3) 0.17539(17) 1.0557(5) 0.0452(12) Uani 1 1 d .
C5 C 0.5947(4) 0.16436(17) 0.9455(6) 0.0536(13) Uani 1 1 d .
H5A H 0.6740 0.1532 1.0081 0.064 Uiso 1 1 calc R
C6 C 0.5180(4) 0.16951(18) 0.7453(6) 0.0515(14) Uani 1 1 d .
C7 C 0.4036(4) 0.18478(15) 0.6545(5) 0.0461(12) Uani 1 1 d .
H7A H 0.3518 0.1878 0.5180 0.055 Uiso 1 1 calc R
C8 C 0.6433(4) 0.16883(19) 1.2747(5) 0.0598(16) Uani 1 1 d .
H8A H 0.6970 0.1453 1.3055 0.090 Uiso 1 1 calc R
H8B H 0.5959 0.1632 1.3211 0.090 Uiso 1 1 calc R
H8C H 0.6925 0.1939 1.3377 0.090 Uiso 1 1 calc R
C9 C 0.5630(4) 0.15757(19) 0.6289(6) 0.0623(16) Uani 1 1 d .
H9A H 0.6213 0.1347 0.6936 0.093 Uiso 1 1 calc R
H9B H 0.6028 0.1815 0.6201 0.093 Uiso 1 1 calc R
H9C H 0.4936 0.1489 0.4986 0.093 Uiso 1 1 calc R
C10 C 0.0966(3) 0.14729(15) 0.3897(5) 0.0351(10) Uani 1 1 d .
C11 C -0.0157(3) 0.16620(14) 0.2377(5) 0.0338(10) Uani 1 1 d .
C12 C -0.0775(4) 0.15235(15) 0.0475(5) 0.0439(12) Uani 1 1 d .
H12A H -0.1532 0.1647 -0.0526 0.053 Uiso 1 1 calc R
C13 C -0.0304(4) 0.12080(16) 0.0015(5) 0.0438(11) Uani 1 1 d .
C14 C 0.0796(4) 0.10341(16) 0.1491(5) 0.0427(11) Uani 1 1 d .
H14A H 0.1139 0.0824 0.1197 0.051 Uiso 1 1 calc R
C15 C 0.1424(3) 0.11603(14) 0.3430(5) 0.0365(10) Uani 1 1 d .
C16 C -0.0690(4) 0.20036(16) 0.2797(6) 0.0467(12) Uani 1 1 d .
H16A H -0.1546 0.2043 0.1683 0.070 Uiso 1 1 calc R
H16B H -0.0238 0.2261 0.3049 0.070 Uiso 1 1 calc R
H16C H -0.0635 0.1931 0.3936 0.070 Uiso 1 1 calc R
C17 C -0.0998(5) 0.10731(18) -0.2071(6) 0.0627(15) Uani 1 1 d .
H17A H -0.0631 0.0820 -0.2127 0.094 Uiso 1 1 calc R
H17B H -0.0962 0.1293 -0.2806 0.094 Uiso 1 1 calc R
H17C H -0.1849 0.1019 -0.2629 0.094 Uiso 1 1 calc R
C18 C 0.2595(4) 0.09282(18) 0.4977(6) 0.0537(13) Uani 1 1 d .
H18A H 0.2998 0.1068 0.6225 0.081 Uiso 1 1 calc R
H18B H 0.3141 0.0926 0.4621 0.081 Uiso 1 1 calc R
H18C H 0.2397 0.0642 0.5074 0.081 Uiso 1 1 calc R
C19 C 0.1314(4) 0.09901(15) 0.7173(5) 0.0389(11) Uani 1 1 d .
C20 C 0.0303(4) 0.07971(16) 0.5515(5) 0.0424(11) Uani 1 1 d .
H20A H -0.0264 0.0954 0.4380 0.051 Uiso 1 1 calc R
C21 C 0.0146(5) 0.03770(18) 0.5564(7) 0.0563(14) Uani 1 1 d .
H21A H -0.0512 0.0243 0.4422 0.068 Uiso 1 1 calc R
C22 C 0.0920(4) 0.01434(18) 0.7230(7) 0.0594(14) Uani 1 1 d .
H22A H 0.0772 -0.0144 0.7248 0.071 Uiso 1 1 calc R
C23 C 0.1910(5) 0.03362(18) 0.8860(7) 0.0585(14) Uani 1 1 d .
H23A H 0.2463 0.0179 0.9999 0.070 Uiso 1 1 calc R
C24 C 0.2101(4) 0.07577(16) 0.8843(6) 0.0443(11) Uani 1 1 d .
C25 C 0.2283(3) 0.15042(14) 0.9514(5) 0.0388(11) Uani 1 1 d .
H6 H 0.160(3) 0.1463(10) 0.969(4) 0.013(8) Uiso 1 1 d .
C26 C 0.2894(3) 0.19141(14) 1.0425(5) 0.0355(10) Uani 1 1 d .
C27 C 0.2476(3) 0.21287(15) 1.1313(5) 0.0399(11) Uani 1 1 d .
H27A H 0.1778 0.2027 1.1157 0.048 Uiso 1 1 calc R
C28 C 0.3035(4) 0.24770(16) 1.2391(6) 0.0462(12) Uani 1 1 d .
H28A H 0.2719 0.2616 1.2954 0.055 Uiso 1 1 calc R
C29 C 0.4049(4) 0.26270(16) 1.2664(5) 0.0470(12) Uani 1 1 d .
H29A H 0.4446 0.2867 1.3436 0.056 Uiso 1 1 calc R
C30 C 0.4505(4) 0.24272(15) 1.1808(5) 0.0473(12) Uani 1 1 d .
H30A H 0.5207 0.2534 1.1993 0.057 Uiso 1 1 calc R
C31 C 0.3927(3) 0.20664(15) 1.0664(5) 0.0376(11) Uani 1 1 d .

loop_
_atom_site_aniso_label
_atom_site_aniso_U_11
_atom_site_aniso_U_22
_atom_site_aniso_U_33
_atom_site_aniso_U_23
_atom_site_aniso_U_13
_atom_site_aniso_U_12
N1 0.0281(17) 0.059(3) 0.0197(15) -0.0047(16) 0.0108(14) 0.0003(17)
S1 0.0372(6) 0.0651(9) 0.0275(5) 0.0038(6) 0.0102(4) 0.0020(6)
B1 0.014(2) 0.052(4) 0.023(2) 0.001(2) 0.0047(18) 0.000(2)
C1 0.033(2) 0.056(3) 0.0164(17) 0.0004(18) 0.0107(17) 0.000(2)
C2 0.028(2) 0.048(3) 0.0260(19) -0.0025(18) 0.0141(17) -0.0018(19)
C3 0.029(2) 0.053(3) 0.0249(19) -0.0048(18) 0.0102(17) -0.007(2)
C4 0.028(2) 0.083(4) 0.0148(18) -0.003(2) 0.0080(17) -0.001(2)
C5 0.037(3) 0.081(4) 0.041(2) -0.008(2) 0.023(2) -0.010(3)
C6 0.033(2) 0.094(4) 0.031(2) -0.017(2) 0.021(2) -0.013(3)
C7 0.040(2) 0.069(4) 0.023(2) -0.006(2) 0.0165(19) -0.008(2)
C8 0.030(2) 0.120(5) 0.020(2) 0.009(2) 0.0108(18) 0.012(3)
C9 0.032(2) 0.118(5) 0.036(2) -0.014(3) 0.021(2) -0.013(3)
C10 0.0220(19) 0.054(3) 0.0200(18) 0.0020(17) 0.0082(16) 0.0027(18)
C11 0.0211(19) 0.050(3) 0.0285(19) -0.0038(18) 0.0142(17) -0.0002(18)
C12 0.029(2) 0.059(4) 0.029(2) 0.001(2) 0.0104(19) -0.006(2)
C13 0.044(2) 0.062(3) 0.025(2) -0.008(2) 0.0205(19) -0.006(2)
C14 0.039(2) 0.063(3) 0.027(2) -0.003(2) 0.0211(19) -0.004(2)
C15 0.032(2) 0.050(3) 0.031(2) -0.0014(19) 0.0215(18) 0.000(2)
C16 0.035(2) 0.054(3) 0.037(2) 0.000(2) 0.0151(19) 0.008(2)
C17 0.054(3) 0.091(5) 0.031(2) -0.014(3) 0.021(2) -0.009(3)
C18 0.032(2) 0.070(4) 0.046(3) 0.002(2) 0.017(2) 0.004(2)
C19 0.035(2) 0.047(3) 0.033(2) -0.004(2) 0.0200(19) -0.002(2)
C20 0.041(2) 0.053(3) 0.031(2) -0.006(2) 0.020(2) -0.005(2)
C21 0.059(3) 0.062(4) 0.045(3) -0.017(2) 0.030(3) -0.011(3)
C22 0.064(3) 0.061(4) 0.041(3) 0.004(2) 0.026(3) -0.005(3)
C23 0.055(3) 0.066(4) 0.052(3) 0.000(3) 0.031(3) 0.001(3)
C24 0.043(2) 0.051(3) 0.028(2) 0.000(2) 0.016(2) -0.001(2)
C25 0.021(2) 0.062(3) 0.0252(19) -0.0013(19) 0.0101(17) 0.000(2)
C26 0.0237(19) 0.059(3) 0.0168(17) -0.0009(17) 0.0089(16) 0.0040(19)
C27 0.027(2) 0.068(3) 0.0197(18) 0.0005(19) 0.0118(17) -0.002(2)
C28 0.035(2) 0.069(4) 0.034(2) -0.013(2) 0.021(2) -0.002(2)
C29 0.045(3) 0.062(3) 0.029(2) -0.009(2) 0.020(2) -0.005(2)
C30 0.043(3) 0.069(4) 0.024(2) -0.007(2) 0.018(2) -0.009(2)
C31 0.030(2) 0.059(3) 0.0174(17) -0.0050(19) 0.0112(16) -0.004(2)

loop_
_atom_type_symbol
_atom_type_description
_atom_type_scat_dispersion_real
_atom_type_scat_dispersion_imag
_atom_type_scat_source
C C 0.0033 0.0016 'International Tables Vol C Tables 4.2.6.8 and 6.1.1.4'
H H 0.0000 0.0000 'International Tables Vol C Tables 4.2.6.8 and 6.1.1.4'
B B 0.0013 0.0007 'International Tables Vol C Tables 4.2.6.8 and 6.1.1.4'
N N 0.0061 0.0033 'International Tables Vol C Tables 4.2.6.8 and 6.1.1.4'
S S 0.1246 0.1234 'International Tables Vol C Tables 4.2.6.8 and 6.1.1.4'

loop_
_geom_angle_atom_site_label_1
_geom_angle_atom_site_label_2
_geom_angle_atom_site_label_3
_geom_angle
B1 N1 C19 124.1(3)
B1 N1 C25 131.5(4)
C19 N1 C25 103.2(3)
C24 S1 C25 86.3(2)
N1 B1 C10 120.6(4)
N1 B1 C1 121.8(3)
C10 B1 C1 117.4(3)
C2 C1 B1 102.7(3)
C2 C1 H1A 111.2
B1 C1 H1A 111.2
C2 C1 H1B 111.2
B1 C1 H1B 111.2
H1A C1 H1B 109.1
C3 C2 C7 117.2(3)
C3 C2 C1 123.0(3)
C7 C2 C1 119.4(3)
C4 C3 C2 121.8(3)
C4 C3 C31 122.0(3)
C2 C3 C31 116.0(3)
C5 C4 C3 118.3(3)
C5 C4 C8 119.3(4)
C3 C4 C8 122.4(3)
C6 C5 C4 121.0(4)
C6 C5 H5A 119.5
C4 C5 H5A 119.5
C7 C6 C5 119.7(4)
C7 C6 C9 120.5(4)
C5 C6 C9 119.7(4)
C6 C7 C2 122.0(3)
C6 C7 H7A 119.0
C2 C7 H7A 119.0
C4 C8 H8A 109.5
C4 C8 H8B 109.5
H8A C8 H8B 109.5
C4 C8 H8C 109.5
H8A C8 H8C 109.5
H8B C8 H8C 109.5
C6 C9 H9A 109.5
C6 C9 H9B 109.5
H9A C9 H9B 109.5
C6 C9 H9C 109.5
H9A C9 H9C 109.5
H9B C9 H9C 109.5
C15 C10 C11 118.4(3)
C15 C10 B1 125.1(3)
C11 C10 B1 116.5(4)
C12 C11 C10 119.8(4)
C12 C11 C16 119.6(4)
C10 C11 C16 120.6(3)
C13 C12 C11 121.5(4)
C13 C12 H12A 119.3
C11 C12 H12A 119.3
C14 C13 C12 118.2(4)
C14 C13 C17 122.3(4)
C12 C13 C17 119.5(4)
C13 C14 C15 121.6(4)
C13 C14 H14A 119.2
C15 C14 H14A 119.2
C10 C15 C14 120.6(4)
C10 C15 C18 121.9(3)
C14 C15 C18 117.5(4)
C11 C16 H16A 109.5
C11 C16 H16B 109.5
H16A C16 H16B 109.5
C11 C16 H16C 109.5
H16A C16 H16C 109.5
H16B C16 H16C 109.5
C13 C17 H17A 109.5
C13 C17 H17B 109.5
H17A C17 H17B 109.5
C13 C17 H17C 109.5
H17A C17 H17C 109.5
H17B C17 H17C 109.5
C15 C18 H18A 109.5
C15 C18 H18B 109.5
H18A C18 H18B 109.5
C15 C18 H18C 109.5
H18A C18 H18C 109.5
H18B C18 H18C 109.5
C24 C19 C20 119.5(5)
C24 C19 N1 113.3(4)
C20 C19 N1 127.2(4)
C21 C20 C19 118.8(4)
C21 C20 H20A 120.6
C19 C20 H20A 120.6
C20 C21 C22 122.1(5)
C20 C21 H21A 119.0
C22 C21 H21A 119.0
C23 C22 C21 118.7(5)
C23 C22 H22A 120.6
C21 C22 H22A 120.6
C22 C23 C24 120.4(5)
C22 C23 H23A 119.8
C24 C23 H23A 119.8
C23 C24 C19 120.5(4)
C23 C24 S1 127.4(4)
C19 C24 S1 112.2(4)
C26 C25 N1 121.1(3)
C26 C25 S1 113.0(3)
N1 C25 S1 105.0(3)
C26 C25 H6 107.3(18)
N1 C25 H6 105.5(17)
S1 C25 H6 103.4(18)
C31 C26 C27 118.5(4)
C31 C26 C25 125.3(4)
C27 C26 C25 115.7(3)
C28 C27 C26 122.3(4)
C28 C27 H27A 118.8
C26 C27 H27A 118.8
C27 C28 C29 120.2(4)
C27 C28 H28A 119.9
C29 C28 H28A 119.9
C28 C29 C30 120.0(4)
C28 C29 H29A 120.0
C30 C29 H29A 120.0
C29 C30 C31 120.5(4)
C29 C30 H30A 119.7
C31 C30 H30A 119.7
C26 C31 C30 118.5(4)
C26 C31 C3 125.0(4)
C30 C31 C3 116.1(3)

loop_
_geom_bond_atom_site_label_1
_geom_bond_atom_site_label_2
_geom_bond_distance
N1 B1 1.406(6)
N1 C19 1.444(6)
N1 C25 1.516(5)
S1 C24 1.769(5)
S1 C25 1.816(4)
B1 C10 1.575(6)
B1 C1 1.591(7)
C1 C2 1.497(5)
C1 H1A 0.9900
C1 H1B 0.9900
C2 C3 1.404(5)
C2 C7 1.418(5)
C3 C4 1.402(5)
C3 C31 1.508(5)
C4 C5 1.401(5)
C4 C8 1.530(5)
C5 C6 1.395(6)
C5 H5A 0.9500
C6 C7 1.361(6)
C6 C9 1.536(6)
C7 H7A 0.9500
C8 H8A 0.9800
C8 H8B 0.9800
C8 H8C 0.9800
C9 H9A 0.9800
C9 H9B 0.9800
C9 H9C 0.9800
C10 C15 1.381(6)
C10 C11 1.426(5)
C11 C12 1.399(5)
C11 C16 1.493(6)
C12 C13 1.396(6)
C12 H12A 0.9500
C13 C14 1.378(6)
C13 C17 1.515(5)
C14 C15 1.412(5)
C14 H14A 0.9500
C15 C18 1.530(6)
C16 H16A 0.9800
C16 H16B 0.9800
C16 H16C 0.9800
C17 H17A 0.9800
C17 H17B 0.9800
C17 H17C 0.9800
C18 H18A 0.9800
C18 H18B 0.9800
C18 H18C 0.9800
C19 C24 1.391(6)
C19 C20 1.403(6)
C20 C21 1.377(7)
C20 H20A 0.9500
C21 C22 1.389(7)
C21 H21A 0.9500
C22 C23 1.382(7)
C22 H22A 0.9500
C23 C24 1.386(7)
C23 H23A 0.9500
C25 C26 1.508(6)
C25 H6 1.05(3)
C26 C31 1.406(5)
C26 C27 1.406(5)
C27 C28 1.363(6)
C27 H27A 0.9500
C28 C29 1.365(6)
C28 H28A 0.9500
C29 C30 1.401(6)
C29 H29A 0.9500
C30 C31 1.419(6)
C30 H30A 0.9500

loop_
_platon_squeeze_void_nr
_platon_squeeze_void_average_x
_platon_squeeze_void_average_y
_platon_squeeze_void_average_z
_platon_squeeze_void_volume
_platon_squeeze_void_count_electrons
_platon_squeeze_void_content
1 0.620 0.000 0.164 366 78 ' '
2 0.120 0.500 -0.016 366 78 ' '
